data_1510876
loop_
_publ_author_name
'Jung, W.'

_publ_section_title
;
 AnRh3n-1B2n mit A= Ca und Sr, eine homologe Reihe ternaerer
 Erdalkali-Rhodiumboride aus Bauelementen der CeCo3B2-und der
 CaRh2B2-Struktur
;
_journal_name_full 'Journal of the Less-Common Metals'
_journal_page_first 253
_journal_page_last 263
_journal_paper_doi 10.1016/0022-5088(84)90030-4
_journal_volume 97
_journal_year 1984
_chemical_formula_sum 'B2 Ca Rh3'
_chemical_name_systematic 'Ca Rh3 B2'
_space_group_IT_number 191
_symmetry_space_group_name_Hall '-P 6 2'
_symmetry_space_group_name_H-M 'P 6/m m m'
_cell_angle_alpha 90
_cell_angle_beta 90
_cell_angle_gamma 120
_cell_formula_units_Z 1
_cell_length_a 5.551
_cell_length_b 5.551
_cell_length_c 2.919
_cell_volume 77.895
_citation_journal_id_ASTM JCOMAH
_cod_data_source_file boron_39.cif
_cod_data_source_block B2Ca1Rh3
_cod_original_cell_volume 77.89457
_cod_original_formula_sum 'B2 Ca1 Rh3'
_cod_database_code 1510876

loop_
_symmetry_equiv_pos_as_xyz
x,y,z
x-y,x,z
-y,x-y,z
-x,-y,z
-x+y,-x,z
y,-x+y,z
-y,-x,-z
x-y,-y,-z
x,x-y,-z
y,x,-z
-x+y,y,-z
-x,-x+y,-z
-x,-y,-z
-x+y,-x,-z
y,-x+y,-z
x,y,-z
x-y,x,-z
-y,x-y,-z
y,x,z
-x+y,y,z
-x,-x+y,z
-y,-x,z
x-y,-y,z
x,x-y,z

loop_
_atom_site_label
_atom_site_type_symbol
_atom_site_fract_x
_atom_site_fract_y
_atom_site_fract_z
_atom_site_occupancy
_atom_site_U_iso_or_equiv
Rh1 Rh+1 0.5 0 0 1 0.0
Ca1 Ca+2 0 0 0.5 1 0.0
B1 B-3 0.3333 0.6667 0.5 1 0.0
